data_7222788
loop_
_publ_author_name
'Kraft, R.'
'Valldor, M.'
'Poettgen, R.'
'Hoffmann, R.D.'
'Kurowski, D.'

_publ_section_title
;
 Ternary indides RE Mg In (RE = Y, La - Nd, Sm, Gd - Tm, Lu). Synthesis,
 structure and magnetic properties
;
_journal_name_full
;
Zeitschrift fuer Naturforschung, Teil B. Anorganische Chemie, Organische 
Chemie (42,1987-)
;
_journal_page_first 513
_journal_page_last 518
_journal_volume 59
_journal_year 2004
_chemical_formula_sum 'In Mg Sm'
_chemical_name_systematic 'Sm Mg In'
_space_group_IT_number 189
_symmetry_space_group_name_Hall 'P -6 -2'
_symmetry_space_group_name_H-M 'P -6 2 m'
_cell_angle_alpha 90
_cell_angle_beta 90
_cell_angle_gamma 120
_cell_formula_units_Z 3
_cell_length_a 7.613
_cell_length_b 7.613
_cell_length_c 4.703
_cell_volume 236.057
_citation_journal_id_ASTM ZNBSEN
_cod_data_source_file Kraft_ZNBSEN_2004_1457.cif
_cod_data_source_block In1Mg1Sm1
_cod_original_cell_volume 236.0572
_cod_original_formula_sum 'In1 Mg1 Sm1'
_cod_database_code 7222788

loop_
_symmetry_equiv_pos_as_xyz
x,y,z
-x+y,-x,-z
-y,x-y,z
x,y,-z
-x+y,-x,z
-y,x-y,-z
y,x,z
x-y,-y,-z
-x,-x+y,z
y,x,-z
x-y,-y,z
-x,-x+y,-z

loop_
_atom_site_label
_atom_site_type_symbol
_atom_site_fract_x
_atom_site_fract_y
_atom_site_fract_z
_atom_site_occupancy
_atom_site_U_iso_or_equiv
Sm1 Sm 0.56823 0 0 1 0.0
In2 In 0 0 0 1 0.0
Mg1 Mg 0.2428 0 0.5 1 0.0
In1 In 0.3333 0.6667 0.5 1 0.0
